data_7227852
loop_
_publ_author_name
'Yu, Fan'
'Xiong, Xin'
'Huang, Kexing'
'Zhou, Yinliu'
'Li, Bao'

_publ_section_title
;
 2D Co-based coordination polymer with a histidine derivative as an
 efficient heterogeneous catalyst for the oxidation of cyclohexene
;
_journal_issue 15
_journal_name_full CrystEngComm
_journal_page_first 2126
_journal_paper_doi 10.1039/C7CE00349H
_journal_volume 19
_journal_year 2017
_chemical_formula_sum 'C28 H24 Mn2 N6 O11'
_chemical_formula_weight 730.41
_chemical_name_systematic
; 
 ? 
;
_space_group_IT_number 5
_symmetry_cell_setting monoclinic
_symmetry_space_group_name_Hall 'C 2y'
_symmetry_space_group_name_H-M 'C 1 2 1'
_atom_sites_solution_hydrogens geom
_atom_sites_solution_primary direct
_atom_sites_solution_secondary difmap
_audit_creation_method SHELXL-97
_audit_update_record
;
2017-02-19 deposited with the CCDC.
2017-03-15 downloaded from the CCDC.
;
_cell_angle_alpha 90.00
_cell_angle_beta 127.551(4)
_cell_angle_gamma 90.00
_cell_formula_units_Z 2
_cell_length_a 22.4588(11)
_cell_length_b 6.1786(4)
_cell_length_c 14.1282(7)
_cell_measurement_reflns_used 744
_cell_measurement_temperature 293(2)
_cell_measurement_theta_max 0.494
_cell_measurement_theta_min 0.433
_cell_volume 1554.29(17)
_computing_cell_refinement 'Bruker SAINT'
_computing_data_collection 'Bruker APEX2'
_computing_data_reduction 'Bruker SAINT'
_computing_molecular_graphics 'Bruker SHELXTL'
_computing_publication_material 'Bruker SHELXTL'
_computing_structure_refinement 'SHELXL-97 (Sheldrick, 1997)'
_computing_structure_solution 'SHELXS-97 (Sheldrick, 1990)'
_diffrn_ambient_temperature 296(2)
_diffrn_measured_fraction_theta_full 1.000
_diffrn_measured_fraction_theta_max 1.000
_diffrn_measurement_device_type 'Brucker SMART APEX'
_diffrn_measurement_method '\w scan'
_diffrn_radiation_monochromator graphite
_diffrn_radiation_source 'fine-focus sealed tube'
_diffrn_radiation_type MoK\a
_diffrn_radiation_wavelength 0.71073
_diffrn_reflns_av_R_equivalents 0.0000
_diffrn_reflns_av_sigmaI/netI 0.0333
_diffrn_reflns_limit_h_max 17
_diffrn_reflns_limit_h_min -22
_diffrn_reflns_limit_k_max 6
_diffrn_reflns_limit_k_min -4
_diffrn_reflns_limit_l_max 14
_diffrn_reflns_limit_l_min 0
_diffrn_reflns_number 1275
_diffrn_reflns_theta_full 50.96
_diffrn_reflns_theta_max 50.96
_diffrn_reflns_theta_min 3.95
_exptl_absorpt_coefficient_mu 0.882
_exptl_absorpt_correction_T_max 0.494
_exptl_absorpt_correction_T_min 0.433
_exptl_absorpt_correction_type multi-scan
_exptl_absorpt_process_details sadabs
_exptl_crystal_colour COLORLESS
_exptl_crystal_density_diffrn 1.561
_exptl_crystal_density_method 'not measured'
_exptl_crystal_description BLOCK
_exptl_crystal_F_000 620
_exptl_crystal_size_max 0.2
_exptl_crystal_size_mid 0.1
_exptl_crystal_size_min 0.1
_refine_diff_density_max 0.648
_refine_diff_density_min -0.766
_refine_diff_density_rms 0.126
_refine_ls_abs_structure_details 'Flack H D (1983), Acta Cryst. A39, 876-881'
_refine_ls_abs_structure_Flack 0.010(11)
_refine_ls_extinction_method none
_refine_ls_goodness_of_fit_ref 1.093
_refine_ls_hydrogen_treatment mixed
_refine_ls_matrix_type full
_refine_ls_number_parameters 213
_refine_ls_number_reflns 1275
_refine_ls_number_restraints 13
_refine_ls_restrained_S_all 1.090
_refine_ls_R_factor_all 0.0640
_refine_ls_R_factor_gt 0.0624
_refine_ls_shift/su_max 0.000
_refine_ls_shift/su_mean 0.000
_refine_ls_structure_factor_coef Fsqd
_refine_ls_weighting_details 'calc w=1/[\s^2^(Fo^2^)+(0.1546P)^2^+3.5451P] where P=(Fo^2^+2Fc^2^)/3'
_refine_ls_weighting_scheme calc
_refine_ls_wR_factor_gt 0.1769
_refine_ls_wR_factor_ref 0.1806
_reflns_number_gt 1232
_reflns_number_total 1275
_reflns_threshold_expression >2sigma(I)
_cod_data_source_file c7ce00349h2.cif
_cod_data_source_block compound2
_cod_depositor_comments
;
The following automatic conversions were performed:

'_exptl_absorpt_correction_type' value 'MULTI-SCAN' changed to
'multi-scan' according to
/home/data/users/saulius/crontab/automatic-downloads/rss-feeds/RSC/lib/dictionaries/cif_core.dic
dictionary named 'cif_core.dic' version 2.4.2 from 2011-04-26.

Automatic conversion script
Id: cif_fix_values 4973 2017-02-22 13:04:09Z antanas 

 Adding full bibliography for 7227851--7227852.cif.
;
_cod_original_cell_volume 1554.29(15)
_cod_original_sg_symbol_H-M C2
_cod_database_code 7227852

loop_
_symmetry_equiv_pos_as_xyz
'x, y, z'
'-x, y, -z'
'x+1/2, y+1/2, z'
'-x+1/2, y+1/2, -z'

loop_
_atom_site_label
_atom_site_type_symbol
_atom_site_fract_x
_atom_site_fract_y
_atom_site_fract_z
_atom_site_U_iso_or_equiv
_atom_site_adp_type
_atom_site_occupancy
_atom_site_symmetry_multiplicity
_atom_site_calc_flag
_atom_site_refinement_flags
Mn1 Mn 0.41695(6) 0.6089(2) 0.30165(10) 0.0144(6) Uani 1 1 d .
C12 C 0.2665(5) 0.621(2) -0.0914(8) 0.025(2) Uani 1 1 d .
H12A H 0.2547 0.6300 -0.1669 0.030 Uiso 1 1 calc R
N2 N 0.3290(4) 0.6017(17) 0.1053(6) 0.0185(18) Uani 1 1 d .
O1W O 0.5000 0.7253(18) 0.5000 0.018(2) Uani 1 2 d S
N3 N 0.2171(4) 0.6100(17) -0.0658(6) 0.028(2) Uani 1 1 d .
H3B H 0.1689 0.6087 -0.1169 0.033 Uiso 1 1 calc R
O4 O 0.4538(3) 1.0786(12) 0.1355(5) 0.0252(18) Uani 1 1 d .
C10 C 0.4109(5) 0.617(2) 0.0360(7) 0.018(2) Uani 1 1 d .
H10A H 0.4068 0.7096 -0.0232 0.022 Uiso 1 1 calc R
H10B H 0.4217 0.4716 0.0245 0.022 Uiso 1 1 calc R
C7 C 0.7509(5) 0.610(2) 0.3877(7) 0.022(2) Uani 1 1 d .
H7A H 0.7877 0.7148 0.4146 0.026 Uiso 1 1 calc R
N1 N 0.4957(4) 0.5338(13) 0.2525(6) 0.0162(19) Uani 1 1 d U
H1A H 0.4858 0.3988 0.2204 0.019 Uiso 1 1 calc R
O3 O 0.4498(3) 0.9209(10) 0.2699(5) 0.0190(16) Uani 1 1 d .
O2 O 0.8854(3) 0.4692(12) 0.4394(5) 0.0191(16) Uani 1 1 d .
O1 O 0.8295(3) 0.1887(12) 0.3177(6) 0.0258(19) Uani 1 1 d .
O2W O 0.4271(4) 0.2757(12) 0.3506(6) 0.0233(17) Uani 1 1 d .
C13 C 0.2565(5) 0.6019(19) 0.0522(8) 0.022(2) Uani 1 1 d .
H13A H 0.2355 0.5970 0.0921 0.026 Uiso 1 1 calc R
C14 C 0.4599(5) 0.9147(17) 0.1913(8) 0.013(2) Uani 1 1 d U
C11 C 0.3366(5) 0.6160(18) 0.0151(8) 0.019(2) Uani 1 1 d .
C8 C 0.5746(5) 0.5454(19) 0.3595(8) 0.024(3) Uani 1 1 d .
H8A H 0.5866 0.5809 0.4333 0.028 Uiso 1 1 calc R
C5 C 0.6346(6) 0.4998(18) 0.3481(8) 0.024(3) Uani 1 1 d .
C9 C 0.4771(5) 0.6960(17) 0.1613(8) 0.020(2) Uani 1 1 d .
H9A H 0.5210 0.7142 0.1627 0.023 Uiso 1 1 calc R
C4 C 0.6395(5) 0.3034(18) 0.3015(8) 0.021(3) Uani 1 1 d .
H4A H 0.6011 0.2023 0.2698 0.025 Uiso 1 1 calc R
C6 C 0.6891(5) 0.6537(18) 0.3846(8) 0.022(3) Uani 1 1 d .
H6A H 0.6844 0.7897 0.4075 0.027 Uiso 1 1 calc R
C2 C 0.7575(5) 0.4092(19) 0.3506(8) 0.019(2) Uani 1 1 d .
C1 C 0.8297(5) 0.3588(18) 0.3699(8) 0.017(2) Uani 1 1 d .
C3 C 0.6990(5) 0.2588(19) 0.3021(7) 0.022(3) Uani 1 1 d .
H3A H 0.7009 0.1293 0.2704 0.027 Uiso 1 1 calc R

loop_
_atom_site_aniso_label
_atom_site_aniso_U_11
_atom_site_aniso_U_22
_atom_site_aniso_U_33
_atom_site_aniso_U_23
_atom_site_aniso_U_13
_atom_site_aniso_U_12
Mn1 0.0107(9) 0.0151(10) 0.0124(8) 0.0008(7) 0.0044(7) 0.0025(7)
C12 0.023(6) 0.024(6) 0.018(5) 0.003(5) 0.008(5) -0.002(6)
N2 0.014(5) 0.022(5) 0.011(4) 0.000(4) 0.003(3) 0.003(5)
O1W 0.017(5) 0.027(6) 0.004(4) 0.000 0.003(4) 0.000
N3 0.017(4) 0.017(5) 0.024(5) 0.000(4) 0.000(4) 0.004(5)
O4 0.032(4) 0.018(5) 0.023(3) -0.001(3) 0.016(3) 0.003(4)
C10 0.031(5) 0.010(5) 0.014(4) 0.000(5) 0.013(4) -0.004(6)
C7 0.021(5) 0.026(7) 0.020(5) 0.005(6) 0.013(4) -0.006(6)
N1 0.016(2) 0.016(2) 0.016(2) -0.0015(10) 0.0099(14) 0.0021(10)
O3 0.023(4) 0.007(4) 0.025(3) 0.001(3) 0.014(3) -0.001(3)
O2 0.015(4) 0.017(4) 0.022(4) -0.004(3) 0.010(3) -0.002(4)
O1 0.010(3) 0.030(5) 0.021(3) 0.006(3) 0.001(3) 0.009(3)
O2W 0.030(4) 0.016(4) 0.026(3) 0.003(3) 0.018(3) 0.004(3)
C13 0.019(6) 0.013(5) 0.021(6) 0.002(5) 0.006(5) -0.001(6)
C14 0.013(2) 0.013(3) 0.014(2) 0.0005(11) 0.0080(16) -0.0002(10)
C11 0.020(5) 0.006(5) 0.025(5) 0.007(5) 0.011(5) 0.003(5)
C8 0.011(5) 0.041(8) 0.012(4) -0.006(5) 0.004(4) 0.001(5)
C5 0.021(6) 0.028(7) 0.006(5) -0.001(5) 0.000(4) -0.002(5)
C9 0.016(5) 0.016(6) 0.021(5) 0.000(4) 0.008(5) -0.001(4)
C4 0.014(5) 0.019(7) 0.016(5) -0.004(4) 0.002(4) -0.001(5)
C6 0.018(5) 0.020(7) 0.021(5) -0.003(4) 0.008(5) 0.002(5)
C2 0.013(5) 0.023(7) 0.012(5) 0.004(5) 0.003(4) -0.001(5)
C1 0.024(6) 0.009(6) 0.011(5) 0.006(5) 0.006(5) 0.007(5)
C3 0.020(6) 0.031(7) 0.010(5) 0.004(5) 0.006(4) 0.007(6)

loop_
_atom_type_symbol
_atom_type_description
_atom_type_scat_dispersion_real
_atom_type_scat_dispersion_imag
_atom_type_scat_source
C C 0.0181 0.0091 'International Tables Vol C Tables 4.2.6.8 and 6.1.1.4'
H H 0.0000 0.0000 'International Tables Vol C Tables 4.2.6.8 and 6.1.1.4'
N N 0.0311 0.0180 'International Tables Vol C Tables 4.2.6.8 and 6.1.1.4'
O O 0.0492 0.0322 'International Tables Vol C Tables 4.2.6.8 and 6.1.1.4'
Mn Mn -0.5299 2.8052 'International Tables Vol C Tables 4.2.6.8 and 6.1.1.4'

loop_
_geom_angle_atom_site_label_1
_geom_angle_atom_site_label_2
_geom_angle_atom_site_label_3
_geom_angle
_geom_angle_site_symmetry_1
_geom_angle_site_symmetry_3
O2W Mn1 O1 96.3(3) . 3_455
O2W Mn1 O3 157.5(2) . .
O1 Mn1 O3 105.0(3) 3_455 .
O2W Mn1 N2 102.9(3) . .
O1 Mn1 N2 87.9(2) 3_455 .
O3 Mn1 N2 85.2(3) . .
O2W Mn1 N1 87.4(3) . .
O1 Mn1 N1 170.9(2) 3_455 .
O3 Mn1 N1 72.6(3) . .
N2 Mn1 N1 83.2(3) . .
O2W Mn1 O1W 93.4(3) . .
O1 Mn1 O1W 85.21(18) 3_455 .
O3 Mn1 O1W 81.6(3) . .
N2 Mn1 O1W 162.9(3) . .
N1 Mn1 O1W 102.96(19) . .
N3 C12 C11 106.6(7) . .
N3 C12 H12A 126.7 . .
C11 C12 H12A 126.7 . .
C13 N2 C11 106.2(7) . .
C13 N2 Mn1 124.3(6) . .
C11 N2 Mn1 129.3(6) . .
Mn1 O1W Mn1 144.2(5) . 2_656
C13 N3 C12 107.9(7) . .
C13 N3 H3B 126.1 . .
C12 N3 H3B 126.1 . .
C11 C10 C9 113.9(7) . .
C11 C10 H10A 108.8 . .
C9 C10 H10A 108.8 . .
C11 C10 H10B 108.8 . .
C9 C10 H10B 108.8 . .
H10A C10 H10B 107.7 . .
C6 C7 C2 119.7(10) . .
C6 C7 H7A 120.1 . .
C2 C7 H7A 120.1 . .
C8 N1 C9 112.7(7) . .
C8 N1 Mn1 110.2(5) . .
C9 N1 Mn1 105.4(5) . .
C8 N1 H1A 109.5 . .
C9 N1 H1A 109.5 . .
Mn1 N1 H1A 109.5 . .
C14 O3 Mn1 114.5(6) . .
C1 O1 Mn1 124.1(6) . 3_545
N2 C13 N3 111.3(8) . .
N2 C13 H13A 124.4 . .
N3 C13 H13A 124.4 . .
O4 C14 O3 121.8(9) . .
O4 C14 C9 119.5(7) . .
O3 C14 C9 118.7(8) . .
C12 C11 N2 108.1(7) . .
C12 C11 C10 127.7(8) . .
N2 C11 C10 124.2(7) . .
N1 C8 C5 119.0(7) . .
N1 C8 H8A 120.5 . .
C5 C8 H8A 120.5 . .
C6 C5 C4 117.5(9) . .
C6 C5 C8 119.3(10) . .
C4 C5 C8 123.3(10) . .
N1 C9 C14 109.9(7) . .
N1 C9 C10 110.4(8) . .
C14 C9 C10 111.5(8) . .
N1 C9 H9A 108.3 . .
C14 C9 H9A 108.3 . .
C10 C9 H9A 108.3 . .
C3 C4 C5 121.7(10) . .
C3 C4 H4A 119.1 . .
C5 C4 H4A 119.1 . .
C5 C6 C7 121.4(11) . .
C5 C6 H6A 119.3 . .
C7 C6 H6A 119.3 . .
C7 C2 C3 119.6(9) . .
C7 C2 C1 117.9(9) . .
C3 C2 C1 122.5(10) . .
O2 C1 O1 124.2(9) . .
O2 C1 C2 119.5(9) . .
O1 C1 C2 116.1(9) . .
C4 C3 C2 119.6(11) . .
C4 C3 H3A 120.2 . .
C2 C3 H3A 120.2 . .

loop_
_geom_bond_atom_site_label_1
_geom_bond_atom_site_label_2
_geom_bond_distance
_geom_bond_site_symmetry_2
Mn1 O2W 2.139(7) .
Mn1 O1 2.166(7) 3_455
Mn1 O3 2.206(6) .
Mn1 N2 2.218(6) .
Mn1 N1 2.308(7) .
Mn1 O1W 2.341(4) .
C12 N3 1.362(12) .
C12 C11 1.363(13) .
C12 H12A 0.9300 .
N2 C13 1.313(12) .
N2 C11 1.386(11) .
O1W Mn1 2.341(4) 2_656
N3 C13 1.329(12) .
N3 H3B 0.8600 .
O4 C14 1.239(13) .
C10 C11 1.508(13) .
C10 C9 1.541(13) .
C10 H10A 0.9700 .
C10 H10B 0.9700 .
C7 C6 1.387(13) .
C7 C2 1.390(17) .
C7 H7A 0.9300 .
N1 C8 1.471(12) .
N1 C9 1.478(12) .
N1 H1A 0.9100 .
O3 C14 1.261(11) .
O2 C1 1.223(12) .
O1 C1 1.283(12) .
O1 Mn1 2.166(7) 3_545
C13 H13A 0.9300 .
C14 C9 1.535(15) .
C8 C5 1.478(14) .
C8 H8A 0.9300 .
C5 C6 1.379(15) .
C5 C4 1.417(16) .
C9 H9A 0.9800 .
C4 C3 1.360(14) .
C4 H4A 0.9300 .
C6 H6A 0.9300 .
C2 C3 1.400(15) .
C2 C1 1.505(13) .
C3 H3A 0.9300 .

loop_
_geom_torsion_atom_site_label_1
_geom_torsion_atom_site_label_2
_geom_torsion_atom_site_label_3
_geom_torsion_atom_site_label_4
_geom_torsion
_geom_torsion_site_symmetry_1
_geom_torsion_site_symmetry_4
O2W Mn1 N2 C13 83.6(10) . .
O1 Mn1 N2 C13 -12.4(10) 3_455 .
O3 Mn1 N2 C13 -117.7(10) . .
N1 Mn1 N2 C13 169.3(10) . .
O1W Mn1 N2 C13 -78.4(13) . .
O2W Mn1 N2 C11 -102.9(10) . .
O1 Mn1 N2 C11 161.1(10) 3_455 .
O3 Mn1 N2 C11 55.8(10) . .
N1 Mn1 N2 C11 -17.2(10) . .
O1W Mn1 N2 C11 95.1(11) . .
O2W Mn1 O1W Mn1 6.24(17) . 2_656
O1 Mn1 O1W Mn1 102.3(2) 3_455 2_656
O3 Mn1 O1W Mn1 -151.69(17) . 2_656
N2 Mn1 O1W Mn1 168.7(7) . 2_656
N1 Mn1 O1W Mn1 -81.8(2) . 2_656
C11 C12 N3 C13 0.8(15) . .
O2W Mn1 N1 C8 -84.3(6) . .
O1 Mn1 N1 C8 161.7(17) 3_455 .
O3 Mn1 N1 C8 85.3(6) . .
N2 Mn1 N1 C8 172.4(7) . .
O1W Mn1 N1 C8 8.6(7) . .
O2W Mn1 N1 C9 153.9(6) . .
O1 Mn1 N1 C9 40(2) 3_455 .
O3 Mn1 N1 C9 -36.6(5) . .
N2 Mn1 N1 C9 50.5(6) . .
O1W Mn1 N1 C9 -113.3(6) . .
O2W Mn1 O3 C14 61.2(9) . .
O1 Mn1 O3 C14 -137.8(6) 3_455 .
N2 Mn1 O3 C14 -51.3(6) . .
N1 Mn1 O3 C14 33.0(6) . .
O1W Mn1 O3 C14 139.5(6) . .
C11 N2 C13 N3 1.5(14) . .
Mn1 N2 C13 N3 176.3(7) . .
C12 N3 C13 N2 -1.5(15) . .
Mn1 O3 C14 O4 155.7(7) . .
Mn1 O3 C14 C9 -22.0(9) . .
N3 C12 C11 N2 0.1(15) . .
N3 C12 C11 C10 178.0(12) . .
C13 N2 C11 C12 -1.0(14) . .
Mn1 N2 C11 C12 -175.4(9) . .
C13 N2 C11 C10 -178.9(11) . .
Mn1 N2 C11 C10 6.7(17) . .
C9 C10 C11 C12 158.1(12) . .
C9 C10 C11 N2 -24.4(16) . .
C9 N1 C8 C5 -63.4(12) . .
Mn1 N1 C8 C5 179.2(8) . .
N1 C8 C5 C6 123.4(10) . .
N1 C8 C5 C4 -56.9(13) . .
C8 N1 C9 C14 -82.7(9) . .
Mn1 N1 C9 C14 37.5(8) . .
C8 N1 C9 C10 153.8(8) . .
Mn1 N1 C9 C10 -86.0(7) . .
O4 C14 C9 N1 169.5(7) . .
O3 C14 C9 N1 -12.8(11) . .
O4 C14 C9 C10 -67.7(10) . .
O3 C14 C9 C10 110.0(9) . .
C11 C10 C9 N1 70.7(11) . .
C11 C10 C9 C14 -51.8(12) . .
C6 C5 C4 C3 5.7(13) . .
C8 C5 C4 C3 -174.1(9) . .
C4 C5 C6 C7 -6.8(13) . .
C8 C5 C6 C7 173.0(8) . .
C2 C7 C6 C5 1.7(13) . .
C6 C7 C2 C3 4.8(13) . .
C6 C7 C2 C1 -172.5(8) . .
Mn1 O1 C1 O2 -17.5(12) 3_545 .
Mn1 O1 C1 C2 168.1(6) 3_545 .
C7 C2 C1 O2 16.3(13) . .
C3 C2 C1 O2 -160.9(9) . .
C7 C2 C1 O1 -169.0(8) . .
C3 C2 C1 O1 13.8(12) . .
C5 C4 C3 C2 0.6(13) . .
C7 C2 C3 C4 -5.9(13) . .
C1 C2 C3 C4 171.3(8) . .
